data_7216309
loop_
_publ_author_name
'Knaust, Jacqueline M.'
'Keller, Steven W.'

_publ_section_title
;
 Supermolecular coordination isomers: synthesis and crystal structures of
 four new one-dimensional copper(i) coordination polymers with
 1,3-dithiane
;
_journal_issue 81
_journal_name_full CrystEngComm
_journal_page_first 459
_journal_paper_doi 10.1039/b310360a
_journal_volume 5
_journal_year 2003
_chemical_formula_sum 'C19 H35 B3 Cl2 Cu3 F12 N3 S6'
_chemical_formula_weight 1019.81
_chemical_name_systematic
;
?
;
_space_group_IT_number 19
_symmetry_cell_setting orthorhombic
_symmetry_space_group_name_Hall 'P 2ac 2ab'
_symmetry_space_group_name_H-M 'P 21 21 21'
_atom_sites_solution_hydrogens geom
_atom_sites_solution_primary direct
_atom_sites_solution_secondary difmap
_audit_creation_method SHELXL-97
_cell_angle_alpha 90.00
_cell_angle_beta 90.00
_cell_angle_gamma 90.00
_cell_formula_units_Z 4
_cell_length_a 12.1164(17)
_cell_length_b 16.379(2)
_cell_length_c 19.486(3)
_cell_measurement_reflns_used 5343
_cell_measurement_temperature 173(2)
_cell_measurement_theta_max 22.3645
_cell_measurement_theta_min 2.4325
_cell_volume 3867.1(9)
_computing_cell_refinement 'Smart (Bruker 1998)'
_computing_data_collection 'Smart (Bruker 1998)'
_computing_data_reduction 'Saint (Bruker 1998)'
_computing_molecular_graphics 'ORTEP-III (Burnett & Johnson, 1996)'
_computing_publication_material 'CIFTAB (Sheldrick, 1997)'
_computing_structure_refinement 'SHELXL-97 (Sheldrick, 1997)'
_computing_structure_solution 'SHELXS-97 (Sheldrick, 1997)'
_diffrn_ambient_temperature 173(2)
_diffrn_measured_fraction_theta_full 0.994
_diffrn_measured_fraction_theta_max 0.994
_diffrn_measurement_device_type 'Bruker SMART CCD area detector'
_diffrn_measurement_method 'omega scans'
_diffrn_radiation_monochromator graphite
_diffrn_radiation_source 'fine-focus sealed tube'
_diffrn_radiation_type MoK\a
_diffrn_radiation_wavelength 0.71073
_diffrn_reflns_av_R_equivalents 0.0576
_diffrn_reflns_av_sigmaI/netI 0.0829
_diffrn_reflns_limit_h_max 15
_diffrn_reflns_limit_h_min -11
_diffrn_reflns_limit_k_max 20
_diffrn_reflns_limit_k_min -20
_diffrn_reflns_limit_l_max 24
_diffrn_reflns_limit_l_min -24
_diffrn_reflns_number 24178
_diffrn_reflns_theta_full 27.12
_diffrn_reflns_theta_max 27.12
_diffrn_reflns_theta_min 1.62
_exptl_absorpt_coefficient_mu 2.175
_exptl_absorpt_correction_T_max 1.000000
_exptl_absorpt_correction_T_min 0.618386
_exptl_absorpt_correction_type multi-scan
_exptl_absorpt_process_details
;
Data were collected for decay and absorption using the program SADABS
based on the method of R.H. Blessing (Acta Cryst. A51, 33-38, 1995).
;
_exptl_crystal_colour colorless
_exptl_crystal_density_diffrn 1.752
_exptl_crystal_density_method 'not measured'
_exptl_crystal_description columns
_exptl_crystal_F_000 2040
_exptl_crystal_size_max 0.6
_exptl_crystal_size_mid 0.18
_exptl_crystal_size_min 0.18
_refine_diff_density_max 1.237
_refine_diff_density_min -0.916
_refine_diff_density_rms 0.123
_refine_ls_abs_structure_details 'Flack H D (1983), Acta Cryst. A39, 876-881'
_refine_ls_abs_structure_Flack -0.02(2)
_refine_ls_extinction_method none
_refine_ls_goodness_of_fit_ref 1.028
_refine_ls_hydrogen_treatment mixed
_refine_ls_matrix_type full
_refine_ls_number_parameters 424
_refine_ls_number_reflns 8402
_refine_ls_number_restraints 16
_refine_ls_restrained_S_all 1.041
_refine_ls_R_factor_all 0.0974
_refine_ls_R_factor_gt 0.0572
_refine_ls_shift/su_max 0.016
_refine_ls_shift/su_mean 0.000
_refine_ls_structure_factor_coef Fsqd
_refine_ls_weighting_details 'calc w=1/[\s^2^(Fo^2^)+(0.0856P)^2^+3.6477P] where P=(Fo^2^+2Fc^2^)/3'
_refine_ls_weighting_scheme calc
_refine_ls_wR_factor_gt 0.1420
_refine_ls_wR_factor_ref 0.1621
_reflns_number_gt 5814
_reflns_number_total 8402
_reflns_threshold_expression >2sigma(I)
_cod_data_source_file b310360a.txt
_cod_data_source_block u:\keller~1\jackie\dithiane\as64j\work\as64j
_cod_depositor_comments
;
The following automatic conversions were performed:

'_symmetry_cell_setting' value 'Orthorhombic' changed to
'orthorhombic' according to
/usr/data/users/saulius/automatic-downloads/retrospective/RSC/lib/dictionaries/cif_core.dic
dictionary named 'cif_core.dic' version 2.4.2 from 2011-04-26.

Automatic conversion script
Id: cif_fix_values 2281 2013-09-26 08:29:07Z andrius 

The following automatic conversions were performed:

'_exptl_absorpt_correction_type' value 'multi-scans' was replaced
with the value 'multi-scan' as specified in the replacement file
'src/cod-tools/trunk/data/replacement-values/replacement_values.lst'.

Automatic conversion script
Id: cif_fix_values 5376 2017-05-30 11:51:03Z andrius 
;
_cod_original_sg_symbol_H-M P2(1)2(1)2(1)
_cod_original_formula_sum 'Cu3 C19 H35 N3 S6 Cl2 B3 F12'
_cod_database_code 7216309

loop_
_symmetry_equiv_pos_as_xyz
'x, y, z'
'-x+1/2, -y, z+1/2'
'x+1/2, -y+1/2, -z'
'-x, y+1/2, -z+1/2'

loop_
_atom_site_label
_atom_site_type_symbol
_atom_site_fract_x
_atom_site_fract_y
_atom_site_fract_z
_atom_site_U_iso_or_equiv
_atom_site_adp_type
_atom_site_occupancy
_atom_site_symmetry_multiplicity
_atom_site_calc_flag
_atom_site_refinement_flags
_atom_site_disorder_assembly
_atom_site_disorder_group
Cu1 Cu 0.30431(8) 0.01502(6) 0.74780(5) 0.0323(2) Uani 1 1 d . . .
Cu2 Cu 0.43706(8) -0.17397(5) 0.81718(4) 0.0332(2) Uani 1 1 d . . .
Cu3 Cu 0.55780(8) -0.29794(5) 0.67038(4) 0.0323(2) Uani 1 1 d . . .
Cl1A Cl 0.3484(7) -0.4969(6) 1.0713(4) 0.157(3) Uiso 0.680(7) 1 d PD A 2
Cl2A Cl 0.5223(10) -0.3779(8) 1.0459(6) 0.202(5) Uiso 0.680(7) 1 d PD A 2
Cl1B Cl 0.5122(12) -0.4216(9) 1.0071(6) 0.107(4) Uiso 0.320(7) 1 d PD A 1
Cl2B Cl 0.5511(8) -0.3450(6) 1.1385(4) 0.074(3) Uiso 0.320(7) 1 d PD A 1
S1 S 0.39960(16) -0.03995(11) 0.83882(9) 0.0298(4) Uani 1 1 d . . .
S2 S 0.51127(19) 0.10710(12) 0.90527(9) 0.0356(5) Uani 1 1 d . . .
S3 S 0.41917(16) -0.20966(11) 0.70390(8) 0.0288(4) Uani 1 1 d . . .
S4 S 0.31752(18) -0.05303(11) 0.64545(9) 0.0341(5) Uani 1 1 d . . .
S5 S 0.59862(19) -0.21969(13) 0.86987(10) 0.0405(5) Uani 1 1 d . . .
S6 S 0.65779(16) -0.34673(11) 0.76166(9) 0.0309(4) Uani 1 1 d . . .
F1 F 0.3692(8) -0.0712(4) 1.1080(4) 0.116(3) Uani 1 1 d . . .
F2 F 0.4863(7) -0.1726(6) 1.1218(4) 0.116(3) Uani 1 1 d . . .
F3 F 0.3486(9) -0.1776(6) 1.0478(5) 0.142(4) Uani 1 1 d . . .
F4 F 0.4905(5) -0.0988(4) 1.0234(3) 0.0736(18) Uani 1 1 d . . .
F5 F 0.6075(9) 0.0926(4) 0.7327(3) 0.110(3) Uani 1 1 d . . .
F6 F 0.6204(7) -0.0440(4) 0.7250(3) 0.080(2) Uani 1 1 d . . .
F7 F 0.5817(7) 0.0320(4) 0.6326(3) 0.086(2) Uani 1 1 d . . .
F8 F 0.7494(7) 0.0353(9) 0.6722(5) 0.168(5) Uani 1 1 d . . .
F9 F 0.5888(5) -0.2130(6) 0.4390(4) 0.105(3) Uani 1 1 d D . .
F10 F 0.4548(9) -0.2813(6) 0.3913(5) 0.163(4) Uiso 1 1 d D . .
F11 F 0.4367(9) -0.1590(6) 0.3906(5) 0.158(4) Uiso 1 1 d D . .
F12 F 0.4214(7) -0.2205(5) 0.4913(3) 0.119(3) Uani 1 1 d D . .
N1 N 0.1455(6) 0.0162(5) 0.7730(3) 0.0434(17) Uani 1 1 d . . .
N2 N 0.3343(6) -0.2431(4) 0.8703(4) 0.0436(18) Uani 1 1 d . . .
N3 N 0.6584(6) -0.2280(4) 0.6149(3) 0.0422(17) Uani 1 1 d . . .
C1 C 0.0550(9) 0.0351(6) 0.7743(5) 0.051(2) Uani 1 1 d . . .
C2 C -0.0611(9) 0.0599(11) 0.7718(9) 0.117(6) Uani 1 1 d . . .
H2A H -0.0693 0.1064 0.7406 0.175 Uiso 1 1 calc R . .
H2B H -0.0856 0.0757 0.8179 0.175 Uiso 1 1 calc R . .
H2C H -0.1061 0.0142 0.7554 0.175 Uiso 1 1 calc R . .
C3 C 0.2868(8) -0.2822(6) 0.9064(4) 0.043(2) Uani 1 1 d . . .
C4 C 0.2290(11) -0.3375(9) 0.9533(6) 0.087(4) Uani 1 1 d . . .
H4A H 0.1790 -0.3727 0.9271 0.131 Uiso 1 1 calc R . .
H4B H 0.1863 -0.3055 0.9865 0.131 Uiso 1 1 calc R . .
H4C H 0.2829 -0.3713 0.9777 0.131 Uiso 1 1 calc R . .
C5 C 0.7080(9) -0.1818(6) 0.5847(5) 0.052(2) Uani 1 1 d . . .
C6 C 0.7691(12) -0.1234(8) 0.5471(7) 0.099(5) Uani 1 1 d . . .
H6A H 0.7542 -0.1301 0.4980 0.148 Uiso 1 1 calc R . .
H6B H 0.8481 -0.1312 0.5558 0.148 Uiso 1 1 calc R . .
H6C H 0.7474 -0.0684 0.5616 0.148 Uiso 1 1 calc R . .
C7 C 0.5257(7) 0.0054(5) 0.8725(4) 0.0362(18) Uani 1 1 d . . .
H7A H 0.5540 -0.0300 0.9098 0.043 Uiso 1 1 calc R . .
H7B H 0.5817 0.0059 0.8356 0.043 Uiso 1 1 calc R . .
C8 C 0.4040(9) 0.0910(5) 0.9689(4) 0.050(3) Uani 1 1 d . . .
H8A H 0.4326 0.0540 1.0049 0.060 Uiso 1 1 calc R . .
H8B H 0.3865 0.1439 0.9909 0.060 Uiso 1 1 calc R . .
C9 C 0.2992(8) 0.0552(6) 0.9401(4) 0.045(2) Uani 1 1 d . . .
H9A H 0.2736 0.0900 0.9017 0.054 Uiso 1 1 calc R . .
H9B H 0.2416 0.0565 0.9761 0.054 Uiso 1 1 calc R . .
C10 C 0.3114(7) -0.0319(5) 0.9144(4) 0.0393(19) Uani 1 1 d . . .
H10A H 0.2374 -0.0538 0.9032 0.047 Uiso 1 1 calc R . .
H10B H 0.3428 -0.0659 0.9516 0.047 Uiso 1 1 calc R . .
C11 C 0.4242(8) -0.1288(5) 0.6411(4) 0.040(2) Uani 1 1 d . . .
H11A H 0.4962 -0.1007 0.6455 0.048 Uiso 1 1 calc R . .
H11B H 0.4219 -0.1539 0.5949 0.048 Uiso 1 1 calc R . .
C12 C 0.1960(7) -0.1196(5) 0.6416(4) 0.040(2) Uani 1 1 d . . .
H12A H 0.1290 -0.0854 0.6456 0.048 Uiso 1 1 calc R . .
H12B H 0.1941 -0.1463 0.5960 0.048 Uiso 1 1 calc R . .
C13 C 0.1918(7) -0.1847(5) 0.6960(4) 0.0399(19) Uani 1 1 d . . .
H13A H 0.1185 -0.2113 0.6946 0.048 Uiso 1 1 calc R . .
H13B H 0.2000 -0.1586 0.7416 0.048 Uiso 1 1 calc R . .
C14 C 0.2821(7) -0.2508(5) 0.6879(4) 0.0379(19) Uani 1 1 d . . .
H14A H 0.2791 -0.2735 0.6409 0.046 Uiso 1 1 calc R . .
H14B H 0.2674 -0.2959 0.7205 0.046 Uiso 1 1 calc R . .
C15 C 0.6153(7) -0.3267(5) 0.8499(4) 0.0340(18) Uani 1 1 d . . .
H15A H 0.5445 -0.3550 0.8586 0.041 Uiso 1 1 calc R . .
H15B H 0.6710 -0.3502 0.8814 0.041 Uiso 1 1 calc R . .
C16 C 0.7867(7) -0.2916(5) 0.7589(5) 0.043(2) Uani 1 1 d . . .
H16A H 0.8376 -0.3148 0.7935 0.051 Uiso 1 1 calc R . .
H16B H 0.8207 -0.2989 0.7131 0.051 Uiso 1 1 calc R . .
C17 C 0.7714(8) -0.1987(5) 0.7732(5) 0.046(2) Uani 1 1 d . . .
H17A H 0.8421 -0.1704 0.7643 0.055 Uiso 1 1 calc R . .
H17B H 0.7160 -0.1767 0.7407 0.055 Uiso 1 1 calc R . .
C18 C 0.7347(8) -0.1801(6) 0.8457(5) 0.053(2) Uani 1 1 d . . .
H18A H 0.7342 -0.1201 0.8518 0.064 Uiso 1 1 calc R . .
H18B H 0.7901 -0.2027 0.8778 0.064 Uiso 1 1 calc R . .
C1A C 0.4768(16) -0.4809(12) 1.0301(12) 0.115(8) Uiso 0.680(7) 1 d PD A 2
H1A1 H 0.4689 -0.4900 0.9801 0.138 Uiso 0.680(7) 1 calc PR A 2
H1A2 H 0.5321 -0.5200 1.0479 0.138 Uiso 0.680(7) 1 calc PR A 2
C1B C 0.562(4) -0.3342(18) 1.0489(10) 0.092(13) Uiso 0.320(7) 1 d PD A 1
H1B1 H 0.5191 -0.2860 1.0338 0.111 Uiso 0.320(7) 1 calc PR A 1
H1B2 H 0.6402 -0.3253 1.0362 0.111 Uiso 0.320(7) 1 calc PR A 1
B1 B 0.4282(12) -0.1257(7) 1.0744(6) 0.059(3) Uani 1 1 d . . .
B2 B 0.6467(10) 0.0280(8) 0.6940(6) 0.058(3) Uani 1 1 d . . .
B3 B 0.4788(9) -0.2090(7) 0.4357(5) 0.058(3) Uani 1 1 d D . .

loop_
_atom_site_aniso_label
_atom_site_aniso_U_11
_atom_site_aniso_U_22
_atom_site_aniso_U_33
_atom_site_aniso_U_23
_atom_site_aniso_U_13
_atom_site_aniso_U_12
Cu1 0.0388(5) 0.0274(4) 0.0308(5) -0.0029(4) -0.0020(4) -0.0005(4)
Cu2 0.0437(6) 0.0284(5) 0.0276(4) 0.0002(4) -0.0020(4) -0.0009(4)
Cu3 0.0422(6) 0.0275(5) 0.0272(4) 0.0024(3) -0.0004(4) 0.0040(4)
S1 0.0407(11) 0.0271(9) 0.0217(8) -0.0008(7) -0.0022(7) -0.0021(8)
S2 0.0513(13) 0.0304(10) 0.0250(9) -0.0005(7) -0.0044(8) -0.0069(9)
S3 0.0392(11) 0.0232(9) 0.0239(8) -0.0007(7) -0.0034(7) 0.0020(8)
S4 0.0526(13) 0.0240(9) 0.0259(9) -0.0014(7) -0.0092(9) 0.0055(9)
S5 0.0497(13) 0.0374(11) 0.0344(10) -0.0045(9) -0.0113(9) 0.0072(10)
S6 0.0401(11) 0.0234(9) 0.0294(9) 0.0036(7) -0.0032(8) 0.0002(8)
F1 0.144(7) 0.066(5) 0.137(7) -0.004(5) 0.063(6) 0.039(5)
F2 0.109(6) 0.158(8) 0.079(5) 0.072(5) 0.031(4) 0.052(6)
F3 0.185(10) 0.132(8) 0.111(7) -0.015(6) 0.045(7) -0.072(8)
F4 0.068(4) 0.082(5) 0.070(4) 0.036(3) 0.019(3) 0.008(3)
F5 0.214(10) 0.053(4) 0.064(4) -0.014(3) 0.023(5) -0.016(5)
F6 0.142(6) 0.046(3) 0.053(3) 0.006(3) -0.005(4) 0.017(4)
F7 0.131(6) 0.067(4) 0.060(4) 0.006(3) -0.022(4) -0.012(4)
F8 0.063(5) 0.326(17) 0.116(7) 0.045(9) 0.015(5) -0.020(7)
F9 0.058(4) 0.147(7) 0.110(6) -0.038(5) -0.018(4) 0.017(5)
F12 0.163(8) 0.143(7) 0.052(4) -0.038(4) 0.036(5) -0.069(7)
N1 0.039(4) 0.046(4) 0.045(4) 0.001(3) 0.000(3) -0.001(4)
N2 0.061(5) 0.035(4) 0.035(4) -0.002(3) 0.011(4) -0.001(4)
N3 0.054(5) 0.037(4) 0.036(4) -0.005(3) 0.007(3) 0.010(4)
C1 0.042(6) 0.058(6) 0.053(5) 0.004(4) -0.004(4) -0.005(5)
C2 0.033(7) 0.163(15) 0.155(14) 0.022(12) 0.018(8) 0.017(8)
C3 0.048(5) 0.053(5) 0.027(4) -0.001(4) -0.001(4) 0.006(5)
C4 0.092(10) 0.107(11) 0.063(7) 0.038(7) 0.031(7) -0.013(8)
C5 0.062(6) 0.032(5) 0.063(6) -0.001(4) 0.015(5) 0.006(5)
C6 0.115(12) 0.071(9) 0.111(11) 0.023(8) 0.057(10) 0.000(8)
C7 0.051(5) 0.028(4) 0.030(4) -0.001(3) -0.001(3) -0.001(4)
C8 0.102(8) 0.035(5) 0.014(3) -0.004(3) 0.008(4) -0.011(5)
C9 0.050(6) 0.050(5) 0.036(4) -0.010(4) 0.016(4) -0.008(5)
C10 0.044(5) 0.045(5) 0.030(4) -0.002(3) 0.009(4) -0.007(4)
C11 0.068(6) 0.026(4) 0.025(4) 0.005(3) 0.002(4) 0.011(4)
C12 0.031(4) 0.041(5) 0.049(5) -0.014(4) -0.012(4) -0.007(4)
C13 0.044(5) 0.035(4) 0.041(4) -0.003(3) -0.002(4) 0.001(4)
C14 0.051(5) 0.027(4) 0.036(4) -0.001(3) -0.007(4) -0.002(4)
C15 0.045(5) 0.027(4) 0.030(4) 0.002(3) -0.014(3) 0.003(4)
C16 0.050(5) 0.028(4) 0.051(5) -0.001(4) -0.005(4) 0.007(4)
C17 0.050(6) 0.031(5) 0.057(5) 0.000(4) -0.009(4) -0.012(4)
C18 0.057(6) 0.034(5) 0.068(6) -0.005(4) -0.027(5) -0.005(4)
B1 0.072(9) 0.046(6) 0.060(7) 0.018(5) 0.014(7) 0.021(7)
B2 0.056(7) 0.061(8) 0.057(7) -0.007(6) 0.011(6) -0.008(6)
B3 0.067(8) 0.068(8) 0.041(6) 0.012(6) -0.011(5) 0.011(7)

loop_
_atom_type_symbol
_atom_type_description
_atom_type_scat_dispersion_real
_atom_type_scat_dispersion_imag
_atom_type_scat_source
C C 0.0033 0.0016 'International Tables Vol C Tables 4.2.6.8 and 6.1.1.4'
H H 0.0000 0.0000 'International Tables Vol C Tables 4.2.6.8 and 6.1.1.4'
B B 0.0013 0.0007 'International Tables Vol C Tables 4.2.6.8 and 6.1.1.4'
F F 0.0171 0.0103 'International Tables Vol C Tables 4.2.6.8 and 6.1.1.4'
S S 0.1246 0.1234 'International Tables Vol C Tables 4.2.6.8 and 6.1.1.4'
Cu Cu 0.3201 1.2651 'International Tables Vol C Tables 4.2.6.8 and 6.1.1.4'
N N 0.0061 0.0033 'International Tables Vol C Tables 4.2.6.8 and 6.1.1.4'
Cl Cl 0.1484 0.1585 'International Tables Vol C Tables 4.2.6.8 and 6.1.1.4'

loop_
_geom_angle_atom_site_label_1
_geom_angle_atom_site_label_2
_geom_angle_atom_site_label_3
_geom_angle
_geom_angle_site_symmetry_1
_geom_angle_site_symmetry_3
N1 Cu1 S4 106.7(2) . .
N1 Cu1 S1 107.4(2) . .
S4 Cu1 S1 116.48(8) . .
N1 Cu1 S6 101.7(2) . 4_656
S4 Cu1 S6 113.10(8) . 4_656
S1 Cu1 S6 110.14(7) . 4_656
N2 Cu2 S1 109.2(2) . .
N2 Cu2 S3 107.4(2) . .
S1 Cu2 S3 113.86(7) . .
N2 Cu2 S5 96.6(2) . .
S1 Cu2 S5 113.23(8) . .
S3 Cu2 S5 114.89(8) . .
N3 Cu3 S6 107.3(2) . .
N3 Cu3 S2 105.3(2) . 4_646
S6 Cu3 S2 116.94(8) . 4_646
N3 Cu3 S3 103.8(2) . .
S6 Cu3 S3 112.49(7) . .
S2 Cu3 S3 109.87(8) 4_646 .
C7 S1 C10 99.8(4) . .
C7 S1 Cu2 107.0(3) . .
C10 S1 Cu2 109.6(3) . .
C7 S1 Cu1 122.7(3) . .
C10 S1 Cu1 107.5(3) . .
Cu2 S1 Cu1 109.52(8) . .
C7 S2 C8 100.2(4) . .
C7 S2 Cu3 115.8(3) . 4_656
C8 S2 Cu3 106.0(3) . 4_656
C11 S3 C14 100.8(4) . .
C11 S3 Cu2 117.5(3) . .
C14 S3 Cu2 110.2(3) . .
C11 S3 Cu3 104.1(3) . .
C14 S3 Cu3 112.5(3) . .
Cu2 S3 Cu3 111.28(8) . .
C11 S4 C12 99.5(4) . .
C11 S4 Cu1 115.4(3) . .
C12 S4 Cu1 105.6(3) . .
C15 S5 C18 100.8(4) . .
C15 S5 Cu2 108.1(3) . .
C18 S5 Cu2 121.8(3) . .
C16 S6 C15 100.5(4) . .
C16 S6 Cu3 105.0(3) . .
C15 S6 Cu3 121.2(3) . .
C16 S6 Cu1 108.4(3) . 4_646
C15 S6 Cu1 107.9(3) . 4_646
Cu3 S6 Cu1 112.52(8) . 4_646
C1 N1 Cu1 160.2(8) . .
C3 N2 Cu2 171.1(8) . .
C5 N3 Cu3 172.7(7) . .
N1 C1 C2 176.7(11) . .
N2 C3 C4 176.6(11) . .
N3 C5 C6 179.4(12) . .
S2 C7 S1 115.2(4) . .
C9 C8 S2 113.9(5) . .
C8 C9 C10 113.9(8) . .
C9 C10 S1 113.0(6) . .
S4 C11 S3 116.8(5) . .
C13 C12 S4 114.8(6) . .
C12 C13 C14 113.6(7) . .
C13 C14 S3 111.6(5) . .
S5 C15 S6 114.2(4) . .
C17 C16 S6 112.4(6) . .
C18 C17 C16 113.5(8) . .
C17 C18 S5 115.7(6) . .
Cl1A C1A Cl2A 109.3(11) . .
Cl1B C1B Cl2B 110.7(14) . .
F1 B1 F4 117.2(9) . .
F1 B1 F3 102.9(11) . .
F4 B1 F3 108.8(10) . .
F1 B1 F2 108.5(10) . .
F4 B1 F2 113.1(10) . .
F3 B1 F2 105.1(10) . .
F8 B2 F6 116.2(12) . .
F8 B2 F5 115.4(12) . .
F6 B2 F5 109.8(9) . .
F8 B2 F7 104.2(10) . .
F6 B2 F7 106.4(9) . .
F5 B2 F7 103.4(10) . .
F12 B3 F11 116.2(10) . .
F12 B3 F9 119.1(9) . .
F11 B3 F9 116.9(10) . .
F12 B3 F10 105.3(9) . .
F11 B3 F10 91.7(8) . .
F9 B3 F10 100.6(9) . .

loop_
_geom_bond_atom_site_label_1
_geom_bond_atom_site_label_2
_geom_bond_distance
_geom_bond_site_symmetry_2
Cu1 N1 1.985(8) .
Cu1 S4 2.290(2) .
Cu1 S1 2.300(2) .
Cu1 S6 2.318(2) 4_656
Cu2 N2 1.976(7) .
Cu2 S1 2.281(2) .
Cu2 S3 2.2937(19) .
Cu2 S5 2.334(2) .
Cu3 N3 1.991(8) .
Cu3 S6 2.296(2) .
Cu3 S2 2.301(2) 4_646
Cu3 S3 2.311(2) .
Cl1A C1A 1.770(16) .
Cl2A C1A 1.801(16) .
Cl1B C1B 1.753(19) .
Cl2B C1B 1.760(19) .
S1 C7 1.821(8) .
S1 C10 1.825(8) .
S2 C7 1.793(8) .
S2 C8 1.816(9) .
S2 Cu3 2.301(2) 4_656
S3 C11 1.805(7) .
S3 C14 1.819(8) .
S4 C11 1.793(8) .
S4 C12 1.833(8) .
S5 C15 1.806(8) .
S5 C18 1.834(10) .
S6 C16 1.804(9) .
S6 C15 1.825(8) .
S6 Cu1 2.318(2) 4_646
F1 B1 1.318(13) .
F2 B1 1.394(13) .
F3 B1 1.386(16) .
F4 B1 1.323(13) .
F5 B2 1.384(13) .
F6 B2 1.364(14) .
F7 B2 1.433(14) .
F8 B2 1.320(14) .
F9 B3 1.335(11) .
F10 B3 1.495(12) .
F11 B3 1.306(11) .
F12 B3 1.301(11) .
N1 C1 1.140(11) .
N2 C3 1.111(11) .
N3 C5 1.132(11) .
C1 C2 1.466(15) .
C3 C4 1.465(13) .
C5 C6 1.413(15) .
C8 C9 1.506(13) .
C9 C10 1.519(11) .
C12 C13 1.504(11) .
C13 C14 1.547(11) .
C16 C17 1.557(11) .
C17 C18 1.512(13) .
